data_7225669
loop_
_publ_author_name
'Sovago, Ioana'
'Thomas, Lynne H.'
'Adam, Martin S.'
'Capelli, Silvia C.'
'Wilson, Chick C.'
'Farrugia, Louis J.'

_publ_section_title
;
 High resolution X-ray and neutron diffraction studies on molecular
 complexes of chloranilic acid and lutidines
;
_journal_issue 30
_journal_name_full CrystEngComm
_journal_page_first 5697
_journal_paper_doi 10.1039/C6CE01065B
_journal_volume 18
_journal_year 2016
_chemical_compound_source commercial
_chemical_formula_moiety
;
C6 Cl2 O4, 2(C7 H10 N)  
;
_chemical_formula_sum 'C20 H20 Cl2 N2 O4'
_chemical_formula_weight 423.28
_space_group_crystal_system triclinic
_space_group_IT_number 2
_space_group_name_Hall '-P 1'
_space_group_name_H-M_alt 'P -1'
_symmetry_space_group_name_Hall '-P 1'
_symmetry_space_group_name_H-M 'P -1'
_atom_sites_solution_hydrogens geom
_atom_sites_solution_primary direct
_atom_sites_solution_secondary difmap
_audit_update_record
;
2016-05-04 deposited with the CCDC.
2016-06-13 downloaded from the CCDC.
;
_cell_angle_alpha 65.8390(10)
_cell_angle_beta 80.610(2)
_cell_angle_gamma 88.2800(10)
_cell_formula_units_Z 1
_cell_length_a 7.6305(2)
_cell_length_b 8.3081(2)
_cell_length_c 8.4348(2)
_cell_measurement_reflns_used 10134
_cell_measurement_temperature 100(2)
_cell_measurement_theta_max 50.44
_cell_measurement_theta_min 1
_cell_measurement_wavelength 0.71073
_cell_volume 480.94(2)
_computing_cell_refinement 'HKL Scalepack (Otwinowski & Minor 1997)'
_computing_data_collection 'Collect (Bruker AXS BV, 1997-2004)'
_computing_data_reduction 'HKL Denzo and Scalepack (Otwinowski & Minor 1997)'
_computing_molecular_graphics 'Ortep-3 for Windows (Farrugia, 1997)'
_computing_publication_material 'WinGX publication routines (Farrugia, 1999)'
_computing_structure_refinement 'SHELXL-97 (Sheldrick, 2008)'
_computing_structure_solution 'SHELXS-97 (Sheldrick, 2008)'
_diffrn_ambient_temperature 100(2)
_diffrn_detector 'CCD plate'
_diffrn_detector_area_resol_mean 9
_diffrn_measured_fraction_theta_full 0.985
_diffrn_measured_fraction_theta_max 0.985
_diffrn_measurement_device '95mm CCD camera on \k-goniostat'
_diffrn_measurement_device_type KappaCCD
_diffrn_measurement_method 'CCD rotation images, thick slices'
_diffrn_orient_matrix_type 'by Bruker AXS Collect from scalepack cell'
_diffrn_orient_matrix_UB_11 -0.183826E-1
_diffrn_orient_matrix_UB_12 0.409594E-1
_diffrn_orient_matrix_UB_13 -0.1250751
_diffrn_orient_matrix_UB_21 -0.796826E-1
_diffrn_orient_matrix_UB_22 0.927704E-1
_diffrn_orient_matrix_UB_23 0.138881E-1
_diffrn_orient_matrix_UB_31 0.1048182
_diffrn_orient_matrix_UB_32 0.845478E-1
_diffrn_orient_matrix_UB_33 -0.390228E-1
_diffrn_radiation_monochromator graphite
_diffrn_radiation_probe x-ray
_diffrn_radiation_type MoK\a
_diffrn_radiation_wavelength 0.71073
_diffrn_reflns_av_R_equivalents 0.0285
_diffrn_reflns_av_unetI/netI 0.0255
_diffrn_reflns_limit_h_max 16
_diffrn_reflns_limit_h_min -16
_diffrn_reflns_limit_k_max 17
_diffrn_reflns_limit_k_min -17
_diffrn_reflns_limit_l_max 18
_diffrn_reflns_limit_l_min -18
_diffrn_reflns_number 10134
_diffrn_reflns_reduction_process
;
 Scaled and merged with Sortav
 R.H. Blessing, (1987) Cryst. Rev. 1, 3-58
 R.H. Blessing, (1989) J. Appl. Cryst. 22, 396-397
;
_diffrn_reflns_theta_full 50.44
_diffrn_reflns_theta_max 50.44
_diffrn_reflns_theta_min 2.68
_exptl_absorpt_coefficient_mu 0.368
_exptl_absorpt_correction_T_max 0.7496
_exptl_absorpt_correction_T_min 0.5024
_exptl_absorpt_correction_type multi-scan
_exptl_absorpt_process_details 'SADABS, Bruker(2001)'
_exptl_crystal_colour red
_exptl_crystal_density_diffrn 1.461
_exptl_crystal_density_method 'not measured'
_exptl_crystal_description prism
_exptl_crystal_F_000 220
_exptl_crystal_size_max 0.35
_exptl_crystal_size_mid 0.25
_exptl_crystal_size_min 0.20
_refine_diff_density_max 0.216
_refine_diff_density_min -0.148
_refine_diff_density_rms 0.033
_refine_ls_extinction_method none
_refine_ls_goodness_of_fit_ref 1.33
_refine_ls_matrix_type full
_refine_ls_number_parameters 378
_refine_ls_number_reflns 9384
_refine_ls_number_restraints 0
_refine_ls_R_factor_all 0.021
_refine_ls_R_factor_gt 0.017
_refine_ls_shift/su_max 0
_refine_ls_structure_factor_coef F
_refine_ls_weighting_details
;
        calc w1 = 1/[s^2^(Fo)]
;
_refine_ls_weighting_scheme calc
_refine_ls_wR_factor_ref 0.022
_reflns_number_gt 9205
_reflns_number_total 10134
_reflns_threshold_expression >2\s(I)
_cod_data_source_file c6ce01065b3.cif
_cod_data_source_block 2_(2,3)_xd
_cod_depositor_comments 'Adding full bibliography for 7225667--7225698.cif.'
_cod_database_code 7225669

loop_
_space_group_symop_id
_space_group_symop_operation_xyz
1 +X,+Y,+Z
2 -X,-Y,-Z

loop_
_atom_local_axes_atom_label
_atom_local_axes_atom0
_atom_local_axes_ax1
_atom_local_axes_atom1
_atom_local_axes_atom2
_atom_local_axes_ax2
CL(1) C(111) Z CL(1) C(112) Y
O(2) C(112) Z O(2) H(125) Y
O(3) C(113) Z O(3) H(125) Y
N(125) C(126) X N(125) C(124) Y
C(121) C(122) X C(121) C(126) Y
C(122) C(121) X C(122) C(123) Y
C(123) C(122) X C(123) C(124) Y
C(124) N(125) X C(124) C(123) Y
C(126) C(121) X C(126) N(125) Y
C(23) H(23C) Z C(23) H(23A) Y
C(24) H(24B) Z C(24) H(24A) Y
C(111) C(112) X C(111) CL(1) Y
C(112) C(113) X C(112) C(111) Y
C(113) O(3) X C(113) C(112) Y
H(121) C(121) Z H(121) C(126) Y
H(122) C(122) Z H(122) C(123) Y
H(125) N(125) Z H(125) O(3) Y
H(126) C(126) Z H(126) N(125) Y
H(23A) C(23) Z H(23A) H(23C) Y
H(23B) C(23) Z H(23B) H(23C) Y
H(23C) C(23) Z H(23C) H(23B) Y
H(24A) C(24) Z H(24A) H(24C) Y
H(24B) C(24) Z H(24B) H(24A) Y
H(24C) C(24) Z H(24C) H(24A) Y

loop_
_atom_rho_multipole_atom_label
_atom_rho_multipole_coeff_Pv
_atom_rho_multipole_coeff_P00
_atom_rho_multipole_coeff_P11
_atom_rho_multipole_coeff_P1-1
_atom_rho_multipole_coeff_P10
_atom_rho_multipole_coeff_P20
_atom_rho_multipole_coeff_P21
_atom_rho_multipole_coeff_P2-1
_atom_rho_multipole_coeff_P22
_atom_rho_multipole_coeff_P2-2
_atom_rho_multipole_coeff_P30
_atom_rho_multipole_coeff_P31
_atom_rho_multipole_coeff_P3-1
_atom_rho_multipole_coeff_P32
_atom_rho_multipole_coeff_P3-2
_atom_rho_multipole_coeff_P33
_atom_rho_multipole_coeff_P3-3
_atom_rho_multipole_coeff_P40
_atom_rho_multipole_coeff_P41
_atom_rho_multipole_coeff_P4-1
_atom_rho_multipole_coeff_P42
_atom_rho_multipole_coeff_P4-2
_atom_rho_multipole_coeff_P43
_atom_rho_multipole_coeff_P4-3
_atom_rho_multipole_coeff_P44
_atom_rho_multipole_coeff_P4-4
_atom_rho_multipole_kappa
_atom_rho_multipole_kappa_prime0
_atom_rho_multipole_kappa_prime1
_atom_rho_multipole_kappa_prime2
_atom_rho_multipole_kappa_prime3
_atom_rho_multipole_kappa_prime4
Cl(1) 7.42(2) 0 0.029(8) 0.007(8) -0.035(9) -0.064(14) 0.016(12) -0.039(13) -0.007(12) 0.001(13) 0.091(7) 0.015(7) 0.014(7) -0.009(7) -0.004(7) -0.041(7) 0.016(7) 0.078(11) 0.019(10) -0.003(10) -0.006(10) -0.018(10) -0.010(10) 0.016(10) -0.012(10) -0.012(10) 0.988193 1 1 1 1 1
O(2) 6.086(13) 0 0.008(7) 0.004(6) -0.064(7) -0.017(7) 0.010(7) 0.008(7) -0.062(7) 0.021(7) 0.008(6) 0.005(6) -0.008(6) 0.024(6) -0.008(6) 0.009(6) 0.017(6) 0 0 0 0 0 0 0 0 0 0.992507 1.01878 1.01878 1.01878 1.01878 1.01878
O(3) 6.077(14) 0 0.069(7) 0.011(7) -0.065(7) -0.018(8) 0.005(8) 0.000(7) -0.103(7) -0.032(8) 0.011(6) -0.037(6) -0.006(6) 0.047(6) -0.001(6) 0.030(6) 0.026(6) 0 0 0 0 0 0 0 0 0 0.992507 1.01878 1.01878 1.01878 1.01878 1.01878
N(125) 4.98(2) 0 0.003(8) 0.017(9) -0.010(8) -0.104(8) 0.014(8) -0.013(8) -0.007(8) 0.022(8) -0.022(9) 0.018(8) 0.017(8) 0.004(8) 0.007(8) 0.170(8) 0.024(8) 0 0 0 0 0 0 0 0 0 0.992876 0.957786 0.957786 0.957786 0.957786 0.957786
C(121) 4.01(3) 0 0.020(11) 0.002(11) -0.014(10) -0.175(11) -0.044(10) -0.020(9) -0.009(10) -0.012(10) -0.024(11) 0.001(11) 0.036(11) -0.001(11) 0.021(11) 0.218(11) -0.007(12) 0 0 0 0 0 0 0 0 0 0.989342 0.974437 0.974437 0.974437 0.974437 0.974437
C(122) 4.05(3) 0 0.031(11) 0.015(10) -0.019(10) -0.208(10) 0.002(9) 0.018(9) 0.005(10) 0.004(10) 0.009(11) 0.008(11) 0.018(10) -0.029(11) -0.014(11) 0.258(10) 0.012(11) 0 0 0 0 0 0 0 0 0 0.989342 0.974437 0.974437 0.974437 0.974437 0.974437
C(123) 4.05(3) 0 0.027(10) -0.019(10) 0.010(9) -0.178(10) 0.007(9) -0.009(9) 0.006(9) 0.006(10) 0.009(11) 0.014(10) 0.013(10) -0.017(10) -0.001(10) 0.242(11) -0.018(11) 0 0 0 0 0 0 0 0 0 0.989342 0.974437 0.974437 0.974437 0.974437 0.974437
C(124) 4.00(2) 0 -0.039(10) 0.034(10) -0.008(9) -0.193(9) 0.001(9) 0.020(9) -0.032(9) -0.013(9) 0.006(11) -0.008(10) 0.040(10) -0.011(10) 0.006(10) 0.275(10) 0.012(11) 0 0 0 0 0 0 0 0 0 0.989342 0.974437 0.974437 0.974437 0.974437 0.974437
C(126) 4.06(3) 0 0.055(11) -0.017(10) -0.002(11) -0.195(10) 0.014(9) -0.008(9) 0.041(10) 0.018(10) 0.014(12) 0.033(11) 0.017(10) 0.006(11) -0.007(11) 0.291(11) -0.014(11) 0 0 0 0 0 0 0 0 0 0.989342 0.974437 0.974437 0.974437 0.974437 0.974437
C(23) 4.25(4) 0 -0.032(11) 0.016(10) 0.055(11) -0.011(10) -0.025(10) -0.019(10) -0.032(9) 0.046(9) 0.168(13) 0.052(11) 0.000(11) 0.059(11) 0.051(11) -0.017(11) -0.212(11) 0 0 0 0 0 0 0 0 0 0.983019 0.98967 0.98967 0.98967 0.98967 0.98967
C(24) 4.18(4) 0 0.052(10) 0.016(10) 0.022(9) 0.017(10) -0.020(9) -0.017(9) 0.013(9) -0.001(9) 0.208(12) 0.033(10) 0.038(11) -0.010(10) -0.038(10) 0.014(10) -0.175(10) 0 0 0 0 0 0 0 0 0 0.983019 0.98967 0.98967 0.98967 0.98967 0.98967
C(111) 4.15(3) 0 0.054(10) -0.084(10) -0.015(9) -0.060(9) -0.005(9) -0.003(8) 0.033(9) 0.082(9) -0.007(10) 0.022(9) -0.039(9) -0.008(10) 0.027(10) 0.206(10) -0.018(11) 0 0 0 0 0 0 0 0 0 0.987912 0.976492 0.976492 0.976492 0.976492 0.976492
C(112) 4.14(2) 0 -0.028(9) -0.032(10) -0.020(9) -0.238(9) 0.012(9) 0.003(9) -0.075(9) 0.030(9) 0.006(10) 0.005(9) 0.027(9) 0.002(10) -0.010(10) 0.303(10) 0.046(11) 0 0 0 0 0 0 0 0 0 0.987912 0.976492 0.976492 0.976492 0.976492 0.976492
C(113) 4.13(2) 0 0.068(9) -0.030(10) 0.013(9) -0.255(9) 0.013(9) 0.009(9) 0.069(9) 0.023(9) -0.021(10) -0.009(9) -0.008(9) 0.004(10) 0.002(10) 0.326(10) -0.014(11) 0 0 0 0 0 0 0 0 0 0.987912 0.976492 0.976492 0.976492 0.976492 0.976492
H(121) 0.831(10) 0 0.020(7) 0.013(6) 0.151(8) 0.065(10) 0 0 0 0 0 0 0 0 0 0 0 0 0 0 0 0 0 0 0 0 1.188382 1.188382 1.188382 1.188382 1.188382 1.188382
H(122) 0.831(10) 0 0.020(7) 0.013(6) 0.151(8) 0.065(10) 0 0 0 0 0 0 0 0 0 0 0 0 0 0 0 0 0 0 0 0 1.188382 1.188382 1.188382 1.188382 1.188382 1.188382
H(125) 0.706(15) 0 0.007(10) -0.003(11) 0.095(12) 0.165(17) 0 0 0 0 0 0 0 0 0 0 0 0 0 0 0 0 0 0 0 0 1.188382 1.188382 1.188382 1.188382 1.188382 1.188382
H(126) 0.831(10) 0 0.020(7) 0.013(6) 0.151(8) 0.065(10) 0 0 0 0 0 0 0 0 0 0 0 0 0 0 0 0 0 0 0 0 1.188382 1.188382 1.188382 1.188382 1.188382 1.188382
H(23A) 0.862(12) 0 0.015(8) -0.048(7) 0.096(8) 0.022(10) 0 0 0 0 0 0 0 0 0 0 0 0 0 0 0 0 0 0 0 0 1.166859 1.166859 1.166859 1.166859 1.166859 1.166859
H(23B) 0.862(12) 0 0.015(8) -0.048(7) 0.096(8) 0.022(10) 0 0 0 0 0 0 0 0 0 0 0 0 0 0 0 0 0 0 0 0 1.166859 1.166859 1.166859 1.166859 1.166859 1.166859
H(23C) 0.862(12) 0 0.015(8) -0.048(7) 0.096(8) 0.022(10) 0 0 0 0 0 0 0 0 0 0 0 0 0 0 0 0 0 0 0 0 1.166859 1.166859 1.166859 1.166859 1.166859 1.166859
H(24A) 0.877(11) 0 0.017(7) -0.031(7) 0.098(8) 0.038(11) 0 0 0 0 0 0 0 0 0 0 0 0 0 0 0 0 0 0 0 0 1.166859 1.166859 1.166859 1.166859 1.166859 1.166859
H(24B) 0.877(11) 0 0.017(7) -0.031(7) 0.098(8) 0.038(11) 0 0 0 0 0 0 0 0 0 0 0 0 0 0 0 0 0 0 0 0 1.166859 1.166859 1.166859 1.166859 1.166859 1.166859
H(24C) 0.877(11) 0 0.017(7) -0.031(7) 0.098(8) 0.038(11) 0 0 0 0 0 0 0 0 0 0 0 0 0 0 0 0 0 0 0 0 1.166859 1.166859 1.166859 1.166859 1.166859 1.166859

loop_
_atom_site_label
_atom_site_type_symbol
_atom_site_fract_x
_atom_site_fract_y
_atom_site_fract_z
_atom_site_U_iso_or_equiv
_atom_site_adp_type
_atom_site_occupancy
_atom_site_symmetry_multiplicity
Cl(1) Cl 0.585539(6) 0.605220(6) 0.239634(6) 0.016 Uani 1 2
O(2) O 0.34440(3) 0.72629(3) -0.03099(3) 0.017 Uani 1 2
O(3) O 0.28175(3) 1.05847(3) -0.23685(3) 0.018 Uani 1 2
N(125) N 0.09486(3) 0.74911(3) -0.22413(3) 0.015 Uani 1 2
C(121) C -0.20323(3) 0.67313(3) -0.21865(3) 0.017 Uani 1 2
C(122) C -0.15625(3) 0.69510(3) -0.39416(3) 0.016 Uani 1 2
C(123) C 0.01791(3) 0.74390(3) -0.48362(3) 0.014 Uani 1 2
C(124) C 0.14436(2) 0.77196(2) -0.39291(2) 0.013 Uani 1 2
C(126) C -0.07255(3) 0.70151(3) -0.13604(3) 0.017 Uani 1 2
C(23) C 0.07212(3) 0.76371(4) -0.67055(3) 0.021 Uani 1 2
C(24) C 0.33385(3) 0.82781(3) -0.47499(3) 0.018 Uani 1 2
C(111) C 0.54120(2) 0.82089(2) 0.10460(2) 0.012 Uani 1 2
C(112) C 0.42195(2) 0.84734(2) -0.01211(2) 0.012 Uani 1 2
C(113) C 0.38028(2) 1.03903(2) -0.12783(2) 0.012 Uani 1 2
H(121) H -0.337488 0.636326 -0.14716 0.034 Uani 1 2
H(122) H -0.256207 0.678403 -0.464383 0.031 Uani 1 2
H(125) H 0.190479 0.767311 -0.15862 0.027 Uani 1 2
H(126) H -0.090519 0.682613 0.000568 0.032 Uani 1 2
H(23A) H 0.17862 0.68364 -0.685467 0.04 Uani 1 2
H(23B) H -0.035003 0.732032 -0.71965 0.039 Uani 1 2
H(23C) H 0.1095 0.895505 -0.759929 0.039 Uani 1 2
H(24A) H 0.409276 0.83485 -0.383008 0.035 Uani 1 2
H(24B) H 0.388249 0.739502 -0.529838 0.038 Uani 1 2
H(24C) H 0.335679 0.957832 -0.573749 0.037 Uani 1 2

loop_
_atom_site_aniso_label
_atom_site_aniso_U_11
_atom_site_aniso_U_22
_atom_site_aniso_U_33
_atom_site_aniso_U_23
_atom_site_aniso_U_13
_atom_site_aniso_U_12
Cl(1) 0.018230(19) 0.011539(16) 0.014926(17) -0.003198(12) -0.003853(12) 0.001930(11)
O(2) 0.02046(8) 0.01314(6) 0.01804(7) -0.00627(6) -0.00696(6) -0.00163(6)
O(3) 0.02028(8) 0.01615(7) 0.01837(7) -0.00529(6) -0.01054(6) 0.00045(6)
N(125) 0.01329(6) 0.01734(6) 0.01427(6) -0.00736(5) -0.00115(5) -0.00240(5)
C(121) 0.01253(6) 0.01890(7) 0.01716(7) -0.00668(6) -0.00028(5) -0.00211(5)
C(122) 0.01235(6) 0.02000(7) 0.01743(7) -0.00816(6) -0.00316(5) 0.00007(5)
C(123) 0.01280(6) 0.01678(6) 0.01387(6) -0.00660(5) -0.00257(5) 0.00145(5)
C(124) 0.01177(5) 0.01373(6) 0.01395(6) -0.00584(5) -0.00089(4) -0.00079(4)
C(126) 0.01473(6) 0.01989(7) 0.01426(6) -0.00706(6) 0.00024(5) -0.00265(5)
C(23) 0.01904(8) 0.03040(11) 0.01575(7) -0.01112(7) -0.00383(6) 0.00494(7)
C(24) 0.01323(6) 0.01970(7) 0.01949(7) -0.00820(6) 0.00097(5) -0.00254(5)
C(111) 0.01363(5) 0.01096(5) 0.01180(5) -0.00406(4) -0.00323(4) 0.00059(4)
C(112) 0.01310(5) 0.01159(5) 0.01161(5) -0.00477(4) -0.00260(4) -0.00041(4)
C(113) 0.01240(5) 0.01235(5) 0.01157(5) -0.00437(4) -0.00323(4) 0.00014(4)
H(121) 0.020744 0.048714 0.031977 -0.017643 0.002672 -0.007867
H(122) 0.024292 0.043162 0.033102 -0.020639 -0.007737 -0.002187
H(125) 0.022896 0.036307 0.024431 -0.012987 -0.00472 -0.00357
H(126) 0.029346 0.044468 0.02074 -0.013243 -0.000684 -0.004959
H(23A) 0.033465 0.053609 0.039554 -0.026542 -0.007701 0.017728
H(23B) 0.026853 0.060356 0.038798 -0.028796 -0.008311 -0.003709
H(23C) 0.049622 0.03456 0.028804 -0.010673 -0.000662 -0.005749
H(24A) 0.029116 0.052768 0.02718 -0.018329 -0.007404 -0.004924
H(24B) 0.03176 0.044598 0.047219 -0.031351 0.001659 0.001017
H(24C) 0.033526 0.031507 0.032903 -0.000117 -0.003261 -0.001751

loop_
_geom_angle_atom_site_label_1
_geom_angle_atom_site_label_2
_geom_angle_atom_site_label_3
_geom_angle
_geom_angle_site_symmetry_1
_geom_angle_site_symmetry_2
_geom_angle_site_symmetry_3
_geom_angle_publ_flag
C(124) N(125) C(126) 123.261(19) 1_555 1_555 1_555 yes
C(124) N(125) H(125) 118.192(18) 1_555 1_555 1_555 yes
C(126) N(125) H(125) 118.541(19) 1_555 1_555 1_555 yes
C(122) C(121) C(126) 118.157(18) 1_555 1_555 1_555 yes
C(122) C(121) H(121) 122.34(2) 1_555 1_555 1_555 yes
C(126) C(121) H(121) 119.50(2) 1_555 1_555 1_555 yes
C(121) C(122) C(123) 121.111(19) 1_555 1_555 1_555 yes
C(121) C(122) H(122) 120.138(19) 1_555 1_555 1_555 yes
C(123) C(122) H(122) 118.72(2) 1_555 1_555 1_555 yes
C(122) C(123) C(124) 118.033(18) 1_555 1_555 1_555 yes
C(122) C(123) C(23) 121.940(19) 1_555 1_555 1_555 yes
C(124) C(123) C(23) 120.021(18) 1_555 1_555 1_555 yes
N(125) C(124) C(123) 119.322(17) 1_555 1_555 1_555 yes
N(125) C(124) C(24) 117.530(18) 1_555 1_555 1_555 yes
C(123) C(124) C(24) 123.147(18) 1_555 1_555 1_555 yes
N(125) C(126) C(121) 120.112(19) 1_555 1_555 1_555 yes
N(125) C(126) H(126) 114.672(19) 1_555 1_555 1_555 yes
C(121) C(126) H(126) 125.149(19) 1_555 1_555 1_555 yes
C(123) C(23) H(23A) 113.06(2) 1_555 1_555 1_555 yes
C(123) C(23) H(23B) 111.68(2) 1_555 1_555 1_555 yes
C(123) C(23) H(23C) 112.91(2) 1_555 1_555 1_555 yes
H(23A) C(23) H(23B) 107.59(3) 1_555 1_555 1_555 yes
H(23A) C(23) H(23C) 107.52(2) 1_555 1_555 1_555 yes
H(23B) C(23) H(23C) 103.48(2) 1_555 1_555 1_555 yes
C(124) C(24) H(24A) 111.544(19) 1_555 1_555 1_555 yes
C(124) C(24) H(24B) 109.092(18) 1_555 1_555 1_555 yes
C(124) C(24) H(24C) 107.751(19) 1_555 1_555 1_555 yes
H(24A) C(24) H(24B) 111.44(2) 1_555 1_555 1_555 yes
H(24A) C(24) H(24C) 106.03(2) 1_555 1_555 1_555 yes
H(24B) C(24) H(24C) 110.90(2) 1_555 1_555 1_555 yes
CL(1) C(111) C(112) 118.744(13) 1_555 1_555 1_555 yes
CL(1) C(111) C(113) 117.886(13) 1_555 1_555 2_675 yes
C(112) C(111) C(113) 123.229(16) 1_555 1_555 2_675 yes
O(2) C(112) C(111) 124.980(18) 1_555 1_555 1_555 yes
O(3) C(113) C(111) 124.834(19) 1_555 1_555 2_675 yes

loop_
_geom_bond_atom_site_label_1
_geom_bond_atom_site_label_2
_geom_bond_distance
_geom_bond_site_symmetry_1
_geom_bond_site_symmetry_2
_geom_bond_publ_flag
CL(1) C(111) 1.74388(17) 1_555 1_555 yes
O(2) C(112) 1.2588(3) 1_555 1_555 yes
O(3) C(113) 1.2384(3) 1_555 1_555 yes
N(125) C(124) 1.3465(3) 1_555 1_555 yes
N(125) C(126) 1.3492(3) 1_555 1_555 yes
N(125) H(125) 1.03300(19) 1_555 1_555 yes
C(121) C(122) 1.4010(3) 1_555 1_555 yes
C(121) C(126) 1.3823(3) 1_555 1_555 yes
C(121) H(121) 1.0830(2) 1_555 1_555 yes
C(122) C(123) 1.3980(3) 1_555 1_555 yes
C(122) H(122) 1.0830(2) 1_555 1_555 yes
C(123) C(124) 1.4040(3) 1_555 1_555 yes
C(123) C(23) 1.5043(3) 1_555 1_555 yes
C(124) C(24) 1.4953(3) 1_555 1_555 yes
C(126) H(126) 1.0830(2) 1_555 1_555 yes
C(23) H(23A) 1.0590(3) 1_555 1_555 yes
C(23) H(23B) 1.0590(3) 1_555 1_555 yes
C(23) H(23C) 1.0590(3) 1_555 1_555 yes
C(24) H(24A) 1.0590(2) 1_555 1_555 yes
C(24) H(24B) 1.0590(2) 1_555 1_555 yes
C(24) H(24C) 1.0590(2) 1_555 1_555 yes
C(111) C(112) 1.3960(2) 1_555 1_555 yes
C(111) C(113) 1.4208(2) 1_555 2_675 yes

loop_
_geom_torsion_atom_site_label_1
_geom_torsion_atom_site_label_2
_geom_torsion_atom_site_label_3
_geom_torsion_atom_site_label_4
_geom_torsion
_geom_torsion_site_symmetry_1
_geom_torsion_site_symmetry_2
_geom_torsion_site_symmetry_3
_geom_torsion_site_symmetry_4
_geom_torsion_publ_flag
C(124) N(125) C(126) C(121) 0.19(2) 1_555 1_555 1_555 1_555 yes
C(126) N(125) C(124) C(123) -0.62(2) 1_555 1_555 1_555 1_555 yes
C(126) N(125) C(124) C(24) 179.00(3) 1_555 1_555 1_555 1_555 yes
C(124) N(125) C(126) H(126) 177.37(3) 1_555 1_555 1_555 1_555 yes
H(125) N(125) C(124) C(123) 178.48(3) 1_555 1_555 1_555 1_555 yes
H(125) N(125) C(124) C(24) -1.891(18) 1_555 1_555 1_555 1_555 yes
H(125) N(125) C(126) C(121) -178.92(3) 1_555 1_555 1_555 1_555 yes
H(125) N(125) C(126) H(126) -1.735(18) 1_555 1_555 1_555 1_555 yes
C(122) C(121) C(126) N(125) 0.05(2) 1_555 1_555 1_555 1_555 yes
C(126) C(121) C(122) C(123) 0.17(2) 1_555 1_555 1_555 1_555 yes
C(126) C(121) C(122) H(122) -177.87(3) 1_555 1_555 1_555 1_555 yes
C(122) C(121) C(126) H(126) -176.82(3) 1_555 1_555 1_555 1_555 yes
H(121) C(121) C(122) C(123) 179.54(3) 1_555 1_555 1_555 1_555 yes
H(121) C(121) C(122) H(122) 1.505(19) 1_555 1_555 1_555 1_555 yes
H(121) C(121) C(126) N(125) -179.35(3) 1_555 1_555 1_555 1_555 yes
H(121) C(121) C(126) H(126) 3.788(19) 1_555 1_555 1_555 1_555 yes
C(121) C(122) C(123) C(124) -0.585(19) 1_555 1_555 1_555 1_555 yes
C(121) C(122) C(123) C(23) 178.43(3) 1_555 1_555 1_555 1_555 yes
H(122) C(122) C(123) C(124) 177.48(3) 1_555 1_555 1_555 1_555 yes
H(122) C(122) C(123) C(23) -3.51(2) 1_555 1_555 1_555 1_555 yes
C(122) C(123) C(124) N(125) 0.799(19) 1_555 1_555 1_555 1_555 yes
C(122) C(123) C(124) C(24) -178.80(3) 1_555 1_555 1_555 1_555 yes
C(122) C(123) C(23) H(23A) -123.56(3) 1_555 1_555 1_555 1_555 yes
C(122) C(123) C(23) H(23B) -2.04(2) 1_555 1_555 1_555 1_555 yes
C(122) C(123) C(23) H(23C) 114.09(3) 1_555 1_555 1_555 1_555 yes
C(23) C(123) C(124) N(125) -178.23(3) 1_555 1_555 1_555 1_555 yes
C(23) C(123) C(124) C(24) 2.17(2) 1_555 1_555 1_555 1_555 yes
C(124) C(123) C(23) H(23A) 55.44(2) 1_555 1_555 1_555 1_555 yes
C(124) C(123) C(23) H(23B) 176.96(3) 1_555 1_555 1_555 1_555 yes
C(124) C(123) C(23) H(23C) -66.92(2) 1_555 1_555 1_555 1_555 yes
N(125) C(124) C(24) H(24A) 3.593(18) 1_555 1_555 1_555 1_555 yes
N(125) C(124) C(24) H(24B) 127.13(3) 1_555 1_555 1_555 1_555 yes
N(125) C(124) C(24) H(24C) -112.39(2) 1_555 1_555 1_555 1_555 yes
C(123) C(124) C(24) H(24A) -176.80(3) 1_555 1_555 1_555 1_555 yes
C(123) C(124) C(24) H(24B) -53.26(2) 1_555 1_555 1_555 1_555 yes
C(123) C(124) C(24) H(24C) 67.21(2) 1_555 1_555 1_555 1_555 yes
CL(1) C(111) C(112) O(2) -1.397(18) 1_555 1_555 1_555 1_555 yes
C(113) C(111) C(112) O(2) -176.99(3) 2_675 1_555 1_555 1_555 yes
